data_2312509
loop_
_publ_author_name
'Abrahams, Brendan F.'
'Commons, Christopher J.'
'Hudson, Timothy A.'
'Sanchez-Arlt, Robin'

_publ_section_title
;
 Supramolecular hydrogen-bonded networks formed from copper(II)
 carboxylate dimers.
;
_journal_coeditor_code JX3083
_journal_issue 6
_journal_name_full 'Acta crystallographica. Section C, Structural chemistry'
_journal_paper_doi 10.1107/S2053229624004534
_journal_volume 80
_journal_year 2024
_chemical_formula_iupac '[Cu2 (C7 H5 O3)4 (C4 H8 O2)2], 4C4 H8 O2'
_chemical_formula_moiety 'C36 H36 Cu2 O16, 4(C4 H8 O2)'
_chemical_formula_sum 'C52 H68 Cu2 O24'
_chemical_formula_weight 1204.14
_chemical_name_systematic
;
Tetrakis(\m-4-hydroxybenzoato)bis[(dioxane)copper(II)] dioxane tetrasolvate
;
_space_group_crystal_system orthorhombic
_space_group_IT_number 56
_space_group_name_Hall '-P 2ab 2ac'
_space_group_name_H-M_alt 'P c c n'
_atom_sites_solution_hydrogens geom
_atom_sites_solution_primary dual
_audit_creation_method
;
Olex2 1.5
(compiled 2024.02.16 svn.r378c4104 for OlexSys, GUI svn.r6928)
;
_cell_angle_alpha 90
_cell_angle_beta 90
_cell_angle_gamma 90
_cell_formula_units_Z 4
_cell_length_a 27.7701(8)
_cell_length_b 21.2278(4)
_cell_length_c 9.38880(10)
_cell_measurement_reflns_used 4835
_cell_measurement_temperature 100.01(10)
_cell_measurement_theta_max 74.7320
_cell_measurement_theta_min 5.1950
_cell_volume 5534.7(2)
_computing_cell_refinement
;
CrysAlis PRO (Rigaku OD, 2018)
;
_computing_data_collection
;
CrysAlis PRO (Rigaku OD, 2018)
;
_computing_data_reduction
;
CrysAlis PRO (Rigaku OD, 2018)
;
_computing_molecular_graphics
;
OLEX2 (Dolomanov <i>et al.</i>, 2009)
;
_computing_publication_material
;
OLEX2 (Dolomanov <i>et al.</i>, 2009)
;
_computing_structure_refinement
;
SHELXL2018 (Sheldrick, 2015<i>b</i>)
;
_computing_structure_solution
;
SHELXT2014 (Sheldrick, 2015<i>a</i>)
;
_diffrn_ambient_temperature 100.01(10)
_diffrn_detector 'CCD plate'
_diffrn_measured_fraction_theta_full 0.992
_diffrn_measured_fraction_theta_max 0.946
_diffrn_measurement_device 'four-circle diffractometer'
_diffrn_measurement_device_type 'Rigaku XtaLAB Synergy Dualflex diffractometer with a HyPix detector'
_diffrn_measurement_method '\w scans'
_diffrn_radiation_monochromator mirror
_diffrn_radiation_probe x-ray
_diffrn_radiation_type 'Cu K\a'
_diffrn_radiation_wavelength 1.54184
_diffrn_reflns_av_R_equivalents 0.0492
_diffrn_reflns_av_unetI/netI 0.0477
_diffrn_reflns_limit_h_max 28
_diffrn_reflns_limit_h_min -35
_diffrn_reflns_limit_k_max 19
_diffrn_reflns_limit_k_min -26
_diffrn_reflns_limit_l_max 11
_diffrn_reflns_limit_l_min -11
_diffrn_reflns_number 18728
_diffrn_reflns_theta_full 67.684
_diffrn_reflns_theta_max 77.921
_diffrn_reflns_theta_min 2.620
_diffrn_source 'micro-focus sealed X-ray tube'
_exptl_absorpt_coefficient_mu 1.659
_exptl_absorpt_correction_T_max 1.00000
_exptl_absorpt_correction_T_min 0.56692
_exptl_absorpt_correction_type multi-scan
_exptl_absorpt_process_details
;
(CrysAlis PRO; Rigaku OD, 2018)
;
_exptl_crystal_colour 'clear blue'
_exptl_crystal_density_diffrn 1.445
_exptl_crystal_description irregular
_exptl_crystal_F_000 2520
_exptl_crystal_size_max 0.14
_exptl_crystal_size_mid 0.126
_exptl_crystal_size_min 0.05
_refine_diff_density_max 0.470
_refine_diff_density_min -0.481
_refine_ls_extinction_method none
_refine_ls_goodness_of_fit_ref 1.038
_refine_ls_hydrogen_treatment constr
_refine_ls_matrix_type full
_refine_ls_number_parameters 354
_refine_ls_number_reflns 5586
_refine_ls_number_restraints 2
_refine_ls_restrained_S_all 1.037
_refine_ls_R_factor_all 0.0833
_refine_ls_R_factor_gt 0.0626
_refine_ls_shift/su_max 0.001
_refine_ls_shift/su_mean 0.000
_refine_ls_structure_factor_coef Fsqd
_refine_ls_weighting_details 'w=1/[\s^2^(Fo^2^)+(0.0975P)^2^+4.3605P] where P=(Fo^2^+2Fc^2^)/3'
_refine_ls_weighting_scheme calc
_refine_ls_wR_factor_gt 0.1698
_refine_ls_wR_factor_ref 0.1865
_reflns_number_gt 4112
_reflns_number_total 5586
_reflns_threshold_expression 'I > 2\s(I)'
_cod_data_source_file jx3083.cif
_cod_data_source_block compound_1
_cod_database_code 2312509
_shelx_space_group_comment
;
The symmetry employed for this shelxl refinement is uniquely defined
by the following loop, which should always be used as a source of
symmetry information in preference to the above space-group names.
They are only intended as comments.
;
_shelx_estimated_absorpt_t_min 0.801
_shelx_estimated_absorpt_t_max 0.922

loop_
_space_group_symop_operation_xyz
'x, y, z'
'-x+1/2, -y+1/2, z'
'-x, y+1/2, -z+1/2'
'x+1/2, -y, -z+1/2'
'-x, -y, -z'
'x-1/2, y-1/2, -z'
'x, -y-1/2, z-1/2'
'-x-1/2, y, z-1/2'

loop_
_atom_site_type_symbol
_atom_site_label
_atom_site_fract_x
_atom_site_fract_y
_atom_site_fract_z
_atom_site_U_iso_or_equiv
_atom_site_adp_type
_atom_site_calc_flag
_atom_site_occupancy
_atom_site_disorder_assembly
_atom_site_disorder_group
Cu Cu1 0.50401(2) 0.45526(2) 0.59237(5) 0.0458(2) Uani d 1 . .
O O7 0.50598(10) 0.37930(11) 0.7532(2) 0.0490(6) Uani d 1 . .
O O4 0.54939(10) 0.41558(10) 0.4607(2) 0.0505(6) Uani d 1 . .
O O5 0.54229(10) 0.49330(10) 0.2997(2) 0.0518(6) Uani d 1 . .
O O6 0.66319(11) 0.29296(12) -0.0478(3) 0.0599(7) Uani d 1 . .
H H6 0.668464 0.312064 -0.124535 0.090 Uiso calc 1 . .
O O2 0.54782(10) 0.58260(11) 0.5194(2) 0.0529(6) Uani d 1 . .
O O8 0.47914(12) 0.27813(11) 0.9315(3) 0.0571(7) Uani d 1 . .
O O3 0.67261(11) 0.71553(12) 0.9950(3) 0.0608(7) Uani d 1 . .
H H3 0.673537 0.752619 0.963883 0.091 Uiso calc 1 . .
O O9 0.68611(11) 0.83420(12) 0.8980(3) 0.0612(7) Uani d 1 . .
O O1 0.55547(11) 0.50408(11) 0.6795(2) 0.0543(7) Uani d 1 . .
O O11 0.69134(11) 0.34846(14) -0.2826(3) 0.0616(7) Uani d 1 . .
O O12 0.72613(16) 0.43718(16) -0.4748(4) 0.0933(12) Uani d 1 . .
C C9 0.58665(14) 0.40313(15) 0.2377(3) 0.0441(8) Uani d 1 . .
C C10 0.60184(14) 0.34260(15) 0.2709(3) 0.0446(8) Uani d 1 . .
H H10 0.594393 0.325537 0.361853 0.054 Uiso calc 1 . .
C C2 0.59535(15) 0.59955(16) 0.7219(3) 0.0507(9) Uani d 1 . .
C C1 0.56448(15) 0.55920(16) 0.6338(4) 0.0496(9) Uani d 1 . .
C C16 0.48813(16) 0.33951(16) 0.9880(3) 0.0515(9) Uani d 1 . .
H H16A 0.522070 0.342274 1.019622 0.062 Uiso calc 1 . .
H H16B 0.467273 0.346584 1.072004 0.062 Uiso calc 1 . .
C C14 0.59734(15) 0.42700(16) 0.1026(3) 0.0499(9) Uani d 1 . .
H H14 0.587022 0.468190 0.077453 0.060 Uiso calc 1 . .
C C3 0.61863(15) 0.57564(17) 0.8414(4) 0.0535(9) Uani d 1 . .
H H3A 0.616246 0.531981 0.862540 0.064 Uiso calc 1 . .
C C8 0.55766(14) 0.44018(16) 0.3394(3) 0.0464(8) Uani d 1 . .
C C13 0.62292(15) 0.39108(17) 0.0049(4) 0.0547(9) Uani d 1 . .
H H13 0.630185 0.407712 -0.086565 0.066 Uiso calc 1 . .
C C12 0.63782(14) 0.33080(16) 0.0413(4) 0.0474(8) Uani d 1 . .
C C4 0.64526(16) 0.61450(17) 0.9303(4) 0.0548(9) Uani d 1 . .
H H4 0.661817 0.597262 1.009843 0.066 Uiso calc 1 . .
C C11 0.62742(14) 0.30678(16) 0.1752(3) 0.0477(8) Uani d 1 . .
H H11 0.637937 0.265716 0.200681 0.057 Uiso calc 1 . .
C C7 0.59887(17) 0.66394(17) 0.6935(4) 0.0581(10) Uani d 1 . .
H H7 0.583379 0.680893 0.611805 0.070 Uiso calc 1 . .
O O10 0.7010(2) 0.9435(2) 0.7379(7) 0.144(3) Uani d 1 . .
C C18 0.49903(16) 0.31738(16) 0.6977(4) 0.0525(9) Uani d 1 . .
H H18A 0.521433 0.310258 0.617282 0.063 Uiso calc 1 . .
H H18B 0.465720 0.313232 0.661358 0.063 Uiso calc 1 . .
C C15 0.47853(16) 0.38964(16) 0.8791(3) 0.0517(9) Uani d 1 . .
H H15A 0.443826 0.389838 0.854902 0.062 Uiso calc 1 . .
H H15B 0.486774 0.431350 0.919453 0.062 Uiso calc 1 . .
C C5 0.64764(16) 0.67873(17) 0.9027(4) 0.0548(9) Uani d 1 . .
C C17 0.50779(16) 0.26872(17) 0.8114(4) 0.0568(10) Uani d 1 . .
H H17A 0.501140 0.226371 0.771792 0.068 Uiso calc 1 . .
H H17B 0.542108 0.270035 0.839761 0.068 Uiso calc 1 . .
C C6 0.62463(17) 0.70335(17) 0.7826(4) 0.0600(11) Uani d 1 . .
H H6A 0.626689 0.747099 0.762227 0.072 Uiso calc 1 . .
C C19 0.64733(17) 0.8696(2) 0.8392(4) 0.0654(11) Uani d 1 . .
H H19A 0.619030 0.866925 0.903022 0.078 Uiso calc 1 . .
H H19B 0.638175 0.851694 0.745667 0.078 Uiso calc 1 . .
C C22 0.72803(17) 0.8409(3) 0.8115(6) 0.0833(15) Uani d 1 . .
H H22A 0.721990 0.822756 0.716070 0.100 Uiso calc 1 . .
H H22B 0.755268 0.817883 0.855291 0.100 Uiso calc 1 . .
C C23 0.74174(18) 0.3544(2) -0.3066(6) 0.0742(12) Uani d 1 . .
H H23A 0.751884 0.325377 -0.383462 0.089 Uiso calc 1 . .
H H23B 0.759605 0.343188 -0.218927 0.089 Uiso calc 1 . .
C C26 0.6644(2) 0.3658(2) -0.4058(5) 0.0791(14) Uani d 1 . .
H H26A 0.629503 0.361967 -0.385441 0.095 Uiso calc 1 . .
H H26B 0.672262 0.336957 -0.485339 0.095 Uiso calc 1 . .
C C24 0.7528(2) 0.4210(2) -0.3480(6) 0.0830(14) Uani d 1 . .
H H24A 0.743885 0.449817 -0.269421 0.100 Uiso calc 1 . .
H H24B 0.787774 0.425563 -0.366055 0.100 Uiso calc 1 . .
C C25 0.6757(2) 0.4309(3) -0.4466(7) 0.0988(19) Uani d 1 . .
H H25A 0.657138 0.442523 -0.532673 0.119 Uiso calc 1 . .
H H25B 0.666371 0.459876 -0.368743 0.119 Uiso calc 1 . .
C C20 0.6614(3) 0.9360(2) 0.8214(8) 0.129(3) Uani d 1 . .
H H20A 0.634225 0.959429 0.778626 0.155 Uiso calc 1 . .
H H20B 0.667934 0.954400 0.916282 0.155 Uiso calc 1 . .
C C21 0.7406(2) 0.9099(3) 0.7976(9) 0.138(3) Uani d 1 . .
H H21A 0.748471 0.927386 0.892523 0.166 Uiso calc 1 . .
H H21B 0.769217 0.914722 0.735716 0.166 Uiso calc 1 . .

loop_
_atom_site_aniso_label
_atom_site_aniso_U_11
_atom_site_aniso_U_22
_atom_site_aniso_U_33
_atom_site_aniso_U_12
_atom_site_aniso_U_13
_atom_site_aniso_U_23
Cu1 0.0770(4) 0.0316(3) 0.0288(3) 0.0038(2) 0.0171(2) 0.00427(18)
O7 0.0881(19) 0.0312(11) 0.0277(11) 0.0018(11) 0.0178(11) 0.0022(9)
O4 0.0803(18) 0.0385(12) 0.0327(11) 0.0105(11) 0.0152(11) 0.0054(9)
O5 0.0864(18) 0.0348(12) 0.0343(11) 0.0113(11) 0.0193(12) 0.0066(9)
O6 0.086(2) 0.0487(14) 0.0447(13) 0.0097(13) 0.0227(14) -0.0031(11)
O2 0.0821(18) 0.0397(12) 0.0368(12) -0.0028(11) 0.0169(12) 0.0059(10)
O8 0.098(2) 0.0358(12) 0.0373(12) -0.0020(12) 0.0150(13) 0.0033(10)
O3 0.091(2) 0.0485(15) 0.0430(13) -0.0062(14) 0.0130(13) -0.0039(11)
O9 0.0794(19) 0.0479(14) 0.0564(15) -0.0014(13) -0.0054(14) 0.0073(12)
O1 0.0881(19) 0.0365(12) 0.0382(11) -0.0033(12) 0.0110(12) 0.0067(9)
O11 0.0657(17) 0.0747(18) 0.0443(13) -0.0046(14) 0.0104(13) 0.0094(12)
O12 0.133(3) 0.075(2) 0.072(2) -0.037(2) 0.010(2) 0.0163(17)
C9 0.066(2) 0.0341(16) 0.0323(15) 0.0000(14) 0.0100(15) -0.0006(12)
C10 0.065(2) 0.0381(17) 0.0310(14) 0.0016(15) 0.0073(15) -0.0004(12)
C2 0.081(3) 0.0379(17) 0.0330(15) -0.0011(16) 0.0170(17) -0.0005(13)
C1 0.077(2) 0.0359(16) 0.0363(16) 0.0016(15) 0.0221(17) -0.0010(13)
C16 0.085(3) 0.0401(18) 0.0296(15) 0.0044(16) 0.0098(16) 0.0025(13)
C14 0.072(2) 0.0388(17) 0.0385(16) 0.0045(16) 0.0157(17) 0.0024(14)
C3 0.076(3) 0.0411(18) 0.0440(18) 0.0019(17) 0.0187(18) 0.0001(15)
C8 0.069(2) 0.0379(17) 0.0322(15) 0.0028(15) 0.0098(15) 0.0022(13)
C13 0.078(3) 0.0478(19) 0.0379(17) 0.0017(18) 0.0205(17) 0.0021(15)
C12 0.064(2) 0.0386(17) 0.0399(16) 0.0029(15) 0.0118(16) -0.0042(13)
C4 0.075(3) 0.049(2) 0.0405(18) 0.0026(18) 0.0159(17) -0.0002(15)
C11 0.066(2) 0.0392(17) 0.0378(16) 0.0035(15) 0.0065(16) -0.0017(13)
C7 0.096(3) 0.045(2) 0.0341(16) -0.0017(19) 0.0130(18) 0.0027(14)
O10 0.150(4) 0.088(3) 0.196(6) -0.060(3) -0.110(4) 0.082(3)
C18 0.093(3) 0.0305(16) 0.0337(16) 0.0031(16) 0.0123(17) -0.0009(13)
C15 0.086(3) 0.0406(18) 0.0290(15) 0.0057(17) 0.0151(17) -0.0009(13)
C5 0.079(3) 0.0469(19) 0.0391(17) -0.0038(18) 0.0196(17) -0.0061(15)
C17 0.099(3) 0.0354(17) 0.0365(17) 0.0028(17) 0.0112(18) 0.0011(14)
C6 0.103(3) 0.0396(18) 0.0372(17) -0.0054(19) 0.0167(19) -0.0006(14)
C19 0.074(3) 0.072(3) 0.051(2) 0.014(2) 0.001(2) -0.0067(19)
C22 0.058(3) 0.094(4) 0.099(4) -0.003(2) -0.002(3) 0.043(3)
C23 0.070(3) 0.075(3) 0.078(3) -0.002(2) 0.008(2) 0.006(2)
C26 0.093(4) 0.073(3) 0.072(3) -0.017(3) -0.023(3) 0.019(2)
C24 0.081(3) 0.076(3) 0.092(4) -0.018(3) -0.001(3) 0.006(3)
C25 0.123(5) 0.073(3) 0.101(4) -0.019(3) -0.039(4) 0.030(3)
C20 0.217(9) 0.040(3) 0.131(6) 0.019(4) -0.102(6) -0.020(3)
C21 0.106(5) 0.129(5) 0.180(7) -0.052(4) -0.078(5) 0.099(5)

loop_
_atom_type_symbol
_atom_type_description
_atom_type_scat_dispersion_real
_atom_type_scat_dispersion_imag
_atom_type_scat_source
C C 0.0181 0.0091 'International Tables Vol C Tables 4.2.6.8 and 6.1.1.4'
H H 0.0000 0.0000 'International Tables Vol C Tables 4.2.6.8 and 6.1.1.4'
Cu Cu -1.9646 0.5888 'International Tables Vol C Tables 4.2.6.8 and 6.1.1.4'
O O 0.0492 0.0322 'International Tables Vol C Tables 4.2.6.8 and 6.1.1.4'

loop_
_geom_angle_atom_site_label_1
_geom_angle_atom_site_label_2
_geom_angle_atom_site_label_3
_geom_angle_site_symmetry_1
_geom_angle_site_symmetry_3
_geom_angle
_geom_angle_publ_flag
O7 Cu1 Cu1 . 5_666 176.39(8) ?
O4 Cu1 Cu1 . 5_666 87.01(7) ?
O4 Cu1 O7 . . 95.85(9) ?
O4 Cu1 O5 . 5_666 170.18(9) ?
O5 Cu1 Cu1 5_666 5_666 83.17(7) ?
O5 Cu1 O7 5_666 . 93.97(9) ?
O2 Cu1 Cu1 5_666 5_666 83.00(7) ?
O2 Cu1 O7 5_666 . 94.89(10) ?
O2 Cu1 O4 5_666 . 87.58(11) ?
O2 Cu1 O5 5_666 5_666 91.34(12) ?
O1 Cu1 Cu1 . 5_666 87.37(7) ?
O1 Cu1 O7 . . 94.76(10) ?
O1 Cu1 O4 . . 91.26(12) ?
O1 Cu1 O5 . 5_666 88.16(12) ?
O1 Cu1 O2 . 5_666 170.35(10) ?
C18 O7 Cu1 . . 114.77(19) ?
C15 O7 Cu1 . . 116.20(19) ?
C15 O7 C18 . . 111.9(3) ?
C8 O4 Cu1 . . 120.3(2) ?
C8 O5 Cu1 . 5_666 124.4(2) ?
C12 O6 H6 . . 109.5 ?
C1 O2 Cu1 . 5_666 124.2(2) ?
C17 O8 C16 . . 109.3(3) ?
C5 O3 H3 . . 109.5 ?
C19 O9 C22 . . 110.1(3) ?
C1 O1 Cu1 . . 119.5(3) ?
C23 O11 C26 . . 111.4(3) ?
C25 O12 C24 . . 109.1(4) ?
C10 C9 C14 . . 118.4(3) ?
C10 C9 C8 . . 120.9(3) ?
C14 C9 C8 . . 120.7(3) ?
C9 C10 H10 . . 119.3 ?
C11 C10 C9 . . 121.4(3) ?
C11 C10 H10 . . 119.3 ?
C3 C2 C1 . . 120.9(3) ?
C3 C2 C7 . . 118.6(4) ?
C7 C2 C1 . . 120.3(3) ?
O2 C1 O1 . . 125.0(4) ?
O2 C1 C2 . . 117.5(3) ?
O1 C1 C2 . . 117.5(3) ?
O8 C16 H16A . . 109.4 ?
O8 C16 H16B . . 109.4 ?
O8 C16 C15 . . 111.3(3) ?
H16A C16 H16B . . 108.0 ?
C15 C16 H16A . . 109.4 ?
C15 C16 H16B . . 109.4 ?
C9 C14 H14 . . 119.7 ?
C13 C14 C9 . . 120.6(3) ?
C13 C14 H14 . . 119.7 ?
C2 C3 H3A . . 119.5 ?
C4 C3 C2 . . 121.1(3) ?
C4 C3 H3A . . 119.5 ?
O4 C8 C9 . . 117.3(3) ?
O5 C8 O4 . . 124.7(3) ?
O5 C8 C9 . . 118.0(3) ?
C14 C13 H13 . . 120.1 ?
C12 C13 C14 . . 119.8(3) ?
C12 C13 H13 . . 120.1 ?
O6 C12 C13 . . 123.3(3) ?
O6 C12 C11 . . 116.7(3) ?
C11 C12 C13 . . 120.0(3) ?
C3 C4 H4 . . 120.1 ?
C3 C4 C5 . . 119.8(4) ?
C5 C4 H4 . . 120.1 ?
C10 C11 C12 . . 119.8(3) ?
C10 C11 H11 . . 120.1 ?
C12 C11 H11 . . 120.1 ?
C2 C7 H7 . . 119.6 ?
C6 C7 C2 . . 120.8(4) ?
C6 C7 H7 . . 119.6 ?
C20 O10 C21 . . 109.8(5) ?
O7 C18 H18A . . 109.5 ?
O7 C18 H18B . . 109.5 ?
O7 C18 C17 . . 110.6(3) ?
H18A C18 H18B . . 108.1 ?
C17 C18 H18A . . 109.5 ?
C17 C18 H18B . . 109.5 ?
O7 C15 C16 . . 111.2(3) ?
O7 C15 H15A . . 109.4 ?
O7 C15 H15B . . 109.4 ?
C16 C15 H15A . . 109.4 ?
C16 C15 H15B . . 109.4 ?
H15A C15 H15B . . 108.0 ?
O3 C5 C4 . . 118.0(4) ?
O3 C5 C6 . . 122.2(3) ?
C4 C5 C6 . . 119.7(4) ?
O8 C17 C18 . . 112.5(3) ?
O8 C17 H17A . . 109.1 ?
O8 C17 H17B . . 109.1 ?
C18 C17 H17A . . 109.1 ?
C18 C17 H17B . . 109.1 ?
H17A C17 H17B . . 107.8 ?
C7 C6 C5 . . 119.9(3) ?
C7 C6 H6A . . 120.0 ?
C5 C6 H6A . . 120.0 ?
O9 C19 H19A . . 109.6 ?
O9 C19 H19B . . 109.6 ?
O9 C19 C20 . . 110.4(5) ?
H19A C19 H19B . . 108.1 ?
C20 C19 H19A . . 109.6 ?
C20 C19 H19B . . 109.6 ?
O9 C22 H22A . . 109.8 ?
O9 C22 H22B . . 109.8 ?
O9 C22 C21 . . 109.6(5) ?
H22A C22 H22B . . 108.2 ?
C21 C22 H22A . . 109.8 ?
C21 C22 H22B . . 109.8 ?
O11 C23 H23A . . 109.9 ?
O11 C23 H23B . . 109.9 ?
O11 C23 C24 . . 109.1(4) ?
H23A C23 H23B . . 108.3 ?
C24 C23 H23A . . 109.9 ?
C24 C23 H23B . . 109.9 ?
O11 C26 H26A . . 109.7 ?
O11 C26 H26B . . 109.7 ?
O11 C26 C25 . . 110.0(4) ?
H26A C26 H26B . . 108.2 ?
C25 C26 H26A . . 109.7 ?
C25 C26 H26B . . 109.7 ?
O12 C24 C23 . . 109.5(4) ?
O12 C24 H24A . . 109.8 ?
O12 C24 H24B . . 109.8 ?
C23 C24 H24A . . 109.8 ?
C23 C24 H24B . . 109.8 ?
H24A C24 H24B . . 108.2 ?
O12 C25 C26 . . 110.2(5) ?
O12 C25 H25A . . 109.6 ?
O12 C25 H25B . . 109.6 ?
C26 C25 H25A . . 109.6 ?
C26 C25 H25B . . 109.6 ?
H25A C25 H25B . . 108.1 ?
O10 C20 C19 . . 113.1(6) ?
O10 C20 H20A . . 109.0 ?
O10 C20 H20B . . 109.0 ?
C19 C20 H20A . . 109.0 ?
C19 C20 H20B . . 109.0 ?
H20A C20 H20B . . 107.8 ?
O10 C21 C22 . . 109.9(4) ?
O10 C21 H21A . . 109.7 ?
O10 C21 H21B . . 109.7 ?
C22 C21 H21A . . 109.7 ?
C22 C21 H21B . . 109.7 ?
H21A C21 H21B . . 108.2 ?

loop_
_geom_bond_atom_site_label_1
_geom_bond_atom_site_label_2
_geom_bond_site_symmetry_2
_geom_bond_distance
_geom_bond_publ_flag
Cu1 Cu1 5_666 2.5818(9) ?
Cu1 O7 . 2.210(2) ?
Cu1 O4 . 1.956(2) ?
Cu1 O5 5_666 1.968(2) ?
Cu1 O2 5_666 1.954(3) ?
Cu1 O1 . 1.946(3) ?
O7 C18 . 1.427(4) ?
O7 C15 . 1.423(4) ?
O4 C8 . 1.273(4) ?
O5 C8 . 1.262(4) ?
O6 H6 . 0.8400 ?
O6 C12 . 1.357(4) ?
O2 C1 . 1.270(4) ?
O8 C16 . 1.429(4) ?
O8 C17 . 1.395(4) ?
O3 H3 . 0.8400 ?
O3 C5 . 1.357(5) ?
O9 C19 . 1.425(5) ?
O9 C22 . 1.426(5) ?
O1 C1 . 1.271(4) ?
O11 C23 . 1.423(5) ?
O11 C26 . 1.426(5) ?
O12 C24 . 1.445(6) ?
O12 C25 . 1.431(7) ?
C9 C10 . 1.388(5) ?
C9 C14 . 1.397(4) ?
C9 C8 . 1.476(5) ?
C10 H10 . 0.9500 ?
C10 C11 . 1.375(5) ?
C2 C1 . 1.467(5) ?
C2 C3 . 1.391(5) ?
C2 C7 . 1.396(5) ?
C16 H16A . 0.9900 ?
C16 H16B . 0.9900 ?
C16 C15 . 1.500(5) ?
C14 H14 . 0.9500 ?
C14 C13 . 1.389(5) ?
C3 H3A . 0.9500 ?
C3 C4 . 1.387(6) ?
C13 H13 . 0.9500 ?
C13 C12 . 1.388(5) ?
C12 C11 . 1.387(5) ?
C4 H4 . 0.9500 ?
C4 C5 . 1.389(5) ?
C11 H11 . 0.9500 ?
C7 H7 . 0.9500 ?
C7 C6 . 1.383(6) ?
O10 C20 . 1.359(10) ?
O10 C21 . 1.424(7) ?
C18 H18A . 0.9900 ?
C18 H18B . 0.9900 ?
C18 C17 . 1.505(5) ?
C15 H15A . 0.9900 ?
C15 H15B . 0.9900 ?
C5 C6 . 1.397(6) ?
C17 H17A . 0.9900 ?
C17 H17B . 0.9900 ?
C6 H6A . 0.9500 ?
C19 H19A . 0.9900 ?
C19 H19B . 0.9900 ?
C19 C20 . 1.471(8) ?
C22 H22A . 0.9900 ?
C22 H22B . 0.9900 ?
C22 C21 . 1.511(8) ?
C23 H23A . 0.9900 ?
C23 H23B . 0.9900 ?
C23 C24 . 1.498(7) ?
C26 H26A . 0.9900 ?
C26 H26B . 0.9900 ?
C26 C25 . 1.469(7) ?
C24 H24A . 0.9900 ?
C24 H24B . 0.9900 ?
C25 H25A . 0.9900 ?
C25 H25B . 0.9900 ?
C20 H20A . 0.9900 ?
C20 H20B . 0.9900 ?
C21 H21A . 0.9900 ?
C21 H21B . 0.9900 ?

loop_
_geom_torsion_atom_site_label_1
_geom_torsion_atom_site_label_2
_geom_torsion_atom_site_label_3
_geom_torsion_atom_site_label_4
_geom_torsion_site_symmetry_1
_geom_torsion_site_symmetry_2
_geom_torsion_site_symmetry_3
_geom_torsion_site_symmetry_4
_geom_torsion
_geom_torsion_publ_flag
Cu1 O7 C18 C17 . . . . 172.2(3) ?
Cu1 O7 C15 C16 . . . . -172.0(3) ?
Cu1 O4 C8 O5 . . . . 7.6(5) ?
Cu1 O4 C8 C9 . . . . -171.3(3) ?
Cu1 O5 C8 O4 5_666 . . . -7.7(6) ?
Cu1 O5 C8 C9 5_666 . . . 171.2(2) ?
Cu1 O2 C1 O1 5_666 . . . 11.5(5) ?
Cu1 O2 C1 C2 5_666 . . . -166.6(2) ?
Cu1 O1 C1 O2 . . . . -11.9(5) ?
Cu1 O1 C1 C2 . . . . 166.2(2) ?
O7 C18 C17 O8 . . . . 55.9(5) ?
O6 C12 C11 C10 . . . . 180.0(4) ?
O8 C16 C15 O7 . . . . -56.0(5) ?
O3 C5 C6 C7 . . . . -178.8(4) ?
O9 C19 C20 O10 . . . . 57.5(6) ?
O9 C22 C21 O10 . . . . -58.0(8) ?
O11 C23 C24 O12 . . . . -58.8(6) ?
O11 C26 C25 O12 . . . . 58.7(6) ?
C9 C10 C11 C12 . . . . -1.1(6) ?
C9 C14 C13 C12 . . . . 0.3(6) ?
C10 C9 C14 C13 . . . . -0.6(6) ?
C10 C9 C8 O4 . . . . 3.5(6) ?
C10 C9 C8 O5 . . . . -175.5(4) ?
C2 C3 C4 C5 . . . . 2.0(6) ?
C2 C7 C6 C5 . . . . 0.2(6) ?
C1 C2 C3 C4 . . . . -175.7(3) ?
C1 C2 C7 C6 . . . . 174.6(4) ?
C16 O8 C17 C18 . . . . -58.0(4) ?
C14 C9 C10 C11 . . . . 0.9(6) ?
C14 C9 C8 O4 . . . . -179.8(4) ?
C14 C9 C8 O5 . . . . 1.2(6) ?
C14 C13 C12 O6 . . . . -179.5(4) ?
C14 C13 C12 C11 . . . . -0.4(6) ?
C3 C2 C1 O2 . . . . -173.9(3) ?
C3 C2 C1 O1 . . . . 7.9(5) ?
C3 C2 C7 C6 . . . . -0.5(6) ?
C3 C4 C5 O3 . . . . 177.7(3) ?
C3 C4 C5 C6 . . . . -2.3(6) ?
C8 C9 C10 C11 . . . . 177.7(4) ?
C8 C9 C14 C13 . . . . -177.3(4) ?
C13 C12 C11 C10 . . . . 0.8(6) ?
C4 C5 C6 C7 . . . . 1.3(6) ?
C7 C2 C1 O2 . . . . 11.1(5) ?
C7 C2 C1 O1 . . . . -167.1(3) ?
C7 C2 C3 C4 . . . . -0.6(6) ?
C18 O7 C15 C16 . . . . 53.5(4) ?
C15 O7 C18 C17 . . . . -52.7(4) ?
C17 O8 C16 C15 . . . . 57.8(4) ?
C19 O9 C22 C21 . . . . 56.7(5) ?
C22 O9 C19 C20 . . . . -55.6(6) ?
C23 O11 C26 C25 . . . . -58.2(6) ?
C26 O11 C23 C24 . . . . 58.1(5) ?
C24 O12 C25 C26 . . . . -60.1(6) ?
C25 O12 C24 C23 . . . . 60.0(6) ?
C20 O10 C21 C22 . . . . 58.2(8) ?
C21 O10 C20 C19 . . . . -58.5(7) ?
